data_7227199
loop_
_publ_author_name
'Lazi\'c, Anita'
'Tri\<sovi\'c, Nemanja'
'Radovanovi\'c, Lidija'
'Rogan, Jelena'
'Poleti, Dejan'
'Vitnik, \<Zeljko'
'Vitnik, Vesna'
'U\<s\'cumli\'c, Gordana'

_publ_section_title
;
 Towards understanding intermolecular interactions in hydantoin
 derivatives: the case of cycloalkane-5-spirohydantoins tethered with a
 halogenated benzyl moiety
;
_journal_issue 3
_journal_name_full CrystEngComm
_journal_page_first 469
_journal_paper_doi 10.1039/C6CE02210C
_journal_volume 19
_journal_year 2017
_chemical_formula_sum 'C16 H19 Br N2 O2'
_chemical_formula_weight 351.23
_space_group_IT_number 2
_symmetry_cell_setting triclinic
_symmetry_Int_Tables_number 2
_symmetry_space_group_name_Hall '-P 1'
_symmetry_space_group_name_H-M 'P -1'
_atom_sites_solution_hydrogens geom
_audit_creation_date 2016-10-09T09:56:09-00:00
_audit_creation_method 'WinGX routine CIF_UPDATE'
_audit_update_record
;
2016-10-12 deposited with the CCDC.
2016-11-29 downloaded from the CCDC.
;
_cell_angle_alpha 72.03(3)
_cell_angle_beta 84.97(3)
_cell_angle_gamma 84.93(3)
_cell_formula_units_Z 4
_cell_length_a 6.4576(13)
_cell_length_b 13.713(3)
_cell_length_c 18.624(4)
_cell_measurement_reflns_used 2635
_cell_measurement_temperature 298(2)
_cell_measurement_theta_max 26.1890
_cell_measurement_theta_min 3.7160
_cell_measurement_wavelength 0.71073
_cell_volume 1559.4(6)
_computing_cell_refinement CrysAlisPro
_computing_data_collection CrysAlisPro
_computing_data_reduction CrysAlisPro
_computing_molecular_graphics MERCURY
_computing_publication_material 'WinGX publication routines (Farrugia, 2012)'
_computing_structure_refinement 'SHELXL-2014/7 (Sheldrick, 2014)'
_computing_structure_solution 'SIR92 (Altomare et al., 1994)'
_diffrn_ambient_temperature 298(2)
_diffrn_detector 'CCD plate'
_diffrn_detector_area_resol_mean 16.3280
_diffrn_detector_type Sapphire3
_diffrn_measured_fraction_theta_full 0.999
_diffrn_measured_fraction_theta_max 0.999
_diffrn_measurement_device 'four-circle diffractometer'
_diffrn_measurement_device_type 'Xcalibur, Sapphire3, Gemini'
_diffrn_measurement_method '\w scans'
_diffrn_radiation_monochromator graphite
_diffrn_radiation_probe x-ray
_diffrn_radiation_source 'Enhance (Mo) X-ray Source'
_diffrn_radiation_type MoK\a
_diffrn_radiation_wavelength 0.71073
_diffrn_reflns_av_R_equivalents 0.0238
_diffrn_reflns_av_unetI/netI 0.0363
_diffrn_reflns_Laue_measured_fraction_full 0.999
_diffrn_reflns_Laue_measured_fraction_max 0.999
_diffrn_reflns_limit_h_max 7
_diffrn_reflns_limit_h_min -7
_diffrn_reflns_limit_k_max 16
_diffrn_reflns_limit_k_min -13
_diffrn_reflns_limit_l_max 22
_diffrn_reflns_limit_l_min -22
_diffrn_reflns_number 11272
_diffrn_reflns_point_group_measured_fraction_full 0.999
_diffrn_reflns_point_group_measured_fraction_max 0.999
_diffrn_reflns_theta_full 25.242
_diffrn_reflns_theta_max 25.346
_diffrn_reflns_theta_min 2.989
_diffrn_standards_decay_% 0.0
_exptl_absorpt_coefficient_mu 2.642
_exptl_absorpt_correction_T_max 0.808
_exptl_absorpt_correction_T_min 0.430
_exptl_absorpt_correction_type gaussian
_exptl_absorpt_process_details
;
CrysAlisPro, Agilent Technologies,
Version 1.171.37.34 (release 22-05-2014 CrysAlis171 .NET)
(compiled May 22 2014,16:03:01)
Numerical absorption correction based on gaussian integration over
a multifaceted crystal model
Empirical absorption correction using spherical harmonics,
 implemented in SCALE3 ABSPACK scaling algorithm.
;
_exptl_crystal_colour colorless
_exptl_crystal_density_diffrn 1.496
_exptl_crystal_density_method 'not measured'
_exptl_crystal_description irregular
_exptl_crystal_F_000 720
_exptl_crystal_size_max 0.6585
_exptl_crystal_size_mid 0.1402
_exptl_crystal_size_min 0.0971
_refine_diff_density_max 0.528
_refine_diff_density_min -0.586
_refine_diff_density_rms 0.083
_refine_ls_extinction_method none
_refine_ls_goodness_of_fit_ref 1.068
_refine_ls_hydrogen_treatment constr
_refine_ls_matrix_type full
_refine_ls_number_parameters 379
_refine_ls_number_reflns 5709
_refine_ls_number_restraints 0
_refine_ls_restrained_S_all 1.068
_refine_ls_R_factor_all 0.069
_refine_ls_R_factor_gt 0.0452
_refine_ls_shift/su_max 0.001
_refine_ls_shift/su_mean 0
_refine_ls_structure_factor_coef Fsqd
_refine_ls_weighting_details 'w=1/[\s^2^(Fo^2^)+(0.0694P)^2^+0.5245P] where P=(Fo^2^+2Fc^2^)/3'
_refine_ls_weighting_scheme calc
_refine_ls_wR_factor_gt 0.1222
_refine_ls_wR_factor_ref 0.1357
_reflns_Friedel_coverage 0
_reflns_number_gt 4135
_reflns_number_total 5709
_reflns_threshold_expression 'I > 2\s(I)'
_cod_data_source_file c6ce02210c2.cif
_cod_data_source_block 5-7br_1733_smart
_cod_depositor_comments 'Adding full bibliography for 7227194--7227199.cif.'
_cod_original_cell_volume 1559.5(6)
_cod_database_code 7227199
_publcif_datablock.id {28d6bb54-71fa-4d93-97e5-c7ddab7fc7c9}

loop_
_symmetry_equiv_pos_as_xyz
'x, y, z'
'-x, -y, -z'

loop_
_atom_site_label
_atom_site_type_symbol
_atom_site_fract_x
_atom_site_fract_y
_atom_site_fract_z
_atom_site_U_iso_or_equiv
_atom_site_adp_type
_atom_site_occupancy
_atom_site_site_symmetry_order
_atom_site_calc_flag
_atom_site_refinement_flags_posn
_atom_site_refinement_flags_adp
C6A C 1.0104(5) 0.1129(3) 0.0523(2) 0.0495(8) Uani 1 1 d . .
H1A H 1.0987 0.0509 0.0555 0.059 Uiso 1 1 calc R U
H1B H 0.973 0.1414 0.0003 0.059 Uiso 1 1 calc R U
C7A C 1.1382(5) 0.1884(3) 0.0695(2) 0.0618(10) Uani 1 1 d . .
H2A H 1.2811 0.1786 0.0508 0.074 Uiso 1 1 calc R U
H2B H 1.1377 0.1729 0.124 0.074 Uiso 1 1 calc R U
C8A C 1.0660(6) 0.3008(3) 0.0362(3) 0.0699(11) Uani 1 1 d . .
H3A H 1.1747 0.3424 0.0412 0.084 Uiso 1 1 calc R U
H3B H 1.0518 0.3141 -0.0174 0.084 Uiso 1 1 calc R U
C9A C 0.8646(6) 0.3370(3) 0.0700(3) 0.0738(12) Uani 1 1 d . .
H4A H 0.8287 0.4073 0.0404 0.089 Uiso 1 1 calc R U
H4B H 0.8865 0.3374 0.1208 0.089 Uiso 1 1 calc R U
C10A C 0.6791(6) 0.2723(3) 0.0739(2) 0.0605(10) Uani 1 1 d . .
H5A H 0.5527 0.3084 0.087 0.073 Uiso 1 1 calc R U
H5B H 0.6662 0.2654 0.0242 0.073 Uiso 1 1 calc R U
C11A C 0.6974(5) 0.1667(2) 0.1303(2) 0.0462(8) Uani 1 1 d . .
H6A H 0.5581 0.1464 0.1493 0.055 Uiso 1 1 calc R U
H6B H 0.7692 0.1712 0.1727 0.055 Uiso 1 1 calc R U
C5A C 0.8098(4) 0.0818(2) 0.10207(17) 0.0366(7) Uani 1 1 d . .
C4A C 0.8550(4) -0.0122(2) 0.16942(17) 0.0386(7) Uani 1 1 d . .
C2A C 0.6473(4) -0.0604(2) 0.09535(16) 0.0357(7) Uani 1 1 d . .
C12A C 0.7620(5) -0.1956(2) 0.21231(17) 0.0412(7) Uani 1 1 d . .
H10A H 0.6253 -0.221 0.2148 0.049 Uiso 1 1 calc R U
H10B H 0.786 -0.1923 0.2622 0.049 Uiso 1 1 calc R U
C13A C 0.9243(5) -0.2701(2) 0.19119(16) 0.0373(7) Uani 1 1 d . .
C14A C 1.1226(5) -0.2417(2) 0.16299(17) 0.0401(7) Uani 1 1 d . .
H12 H 1.1566 -0.1748 0.156 0.048 Uiso 1 1 calc R U
C15A C 1.2715(5) -0.3108(3) 0.14494(19) 0.0479(8) Uani 1 1 d . .
H13 H 1.4042 -0.2908 0.1258 0.058 Uiso 1 1 calc R U
C16A C 1.2194(6) -0.4093(3) 0.1558(2) 0.0561(9) Uani 1 1 d . .
C17A C 1.0248(7) -0.4398(3) 0.1846(3) 0.0662(11) Uani 1 1 d . .
H15 H 0.992 -0.5071 0.1923 0.079 Uiso 1 1 calc R U
C18A C 0.8783(6) -0.3701(3) 0.2019(2) 0.0549(9) Uani 1 1 d . .
H16 H 0.746 -0.3907 0.2212 0.066 Uiso 1 1 calc R U
C6B C 1.5391(5) 0.0688(3) 0.3711(2) 0.0568(9) Uani 1 1 d . .
H17A H 1.5905 0.0043 0.4057 0.068 Uiso 1 1 calc R U
H17B H 1.6305 0.0825 0.3254 0.068 Uiso 1 1 calc R U
C7B C 1.5560(7) 0.1528(4) 0.4066(3) 0.0815(14) Uani 1 1 d . .
H18A H 1.4613 0.1403 0.4514 0.098 Uiso 1 1 calc R U
H18B H 1.6961 0.1476 0.423 0.098 Uiso 1 1 calc R U
C8B C 1.5114(10) 0.2575(4) 0.3589(5) 0.133(3) Uani 1 1 d . .
H19A H 1.5622 0.3026 0.3837 0.16 Uiso 1 1 calc R U
H19B H 1.5971 0.2658 0.3122 0.16 Uiso 1 1 calc R U
C9B C 1.3078(10) 0.2968(4) 0.3382(5) 0.132(3) Uani 1 1 d . .
H20A H 1.3251 0.3581 0.2954 0.158 Uiso 1 1 calc R U
H20B H 1.2436 0.3199 0.3796 0.158 Uiso 1 1 calc R U
C10B C 1.1523(6) 0.2408(3) 0.3183(3) 0.0676(11) Uani 1 1 d . .
H21A H 1.0747 0.2891 0.2786 0.081 Uiso 1 1 calc R U
H21B H 1.0554 0.2183 0.3621 0.081 Uiso 1 1 calc R U
C11B C 1.2225(6) 0.1481(3) 0.29220(19) 0.0504(8) Uani 1 1 d . .
H22A H 1.3229 0.1695 0.2494 0.061 Uiso 1 1 calc R U
H22B H 1.103 0.1265 0.2743 0.061 Uiso 1 1 calc R U
C5B C 1.3201(5) 0.0551(2) 0.35076(17) 0.0392(7) Uani 1 1 d . .
C4B C 1.3337(5) -0.0368(3) 0.32021(18) 0.0434(7) Uani 1 1 d . .
C2B C 1.1152(5) -0.0746(2) 0.42685(17) 0.0406(7) Uani 1 1 d . .
C12B C 1.1745(5) -0.2055(3) 0.3569(2) 0.0484(8) Uani 1 1 d . .
H26A H 1.1464 -0.191 0.3042 0.058 Uiso 1 1 calc R U
H26B H 1.0496 -0.2312 0.3872 0.058 Uiso 1 1 calc R U
C13B C 1.3473(5) -0.2885(2) 0.37538(17) 0.0393(7) Uani 1 1 d . .
C14B C 1.5164(6) -0.2851(3) 0.4142(2) 0.0536(9) Uani 1 1 d . .
H28 H 1.5279 -0.2286 0.4308 0.064 Uiso 1 1 calc R U
C15B C 1.6705(6) -0.3647(3) 0.4291(2) 0.0564(9) Uani 1 1 d . .
H29 H 1.7847 -0.3613 0.4552 0.068 Uiso 1 1 calc R U
C16B C 1.6532(5) -0.4481(2) 0.4052(2) 0.0491(8) Uani 1 1 d . .
C17B C 1.4859(6) -0.4531(3) 0.3662(2) 0.0562(9) Uani 1 1 d . .
H31 H 1.4751 -0.5098 0.3496 0.067 Uiso 1 1 calc R U
C18B C 1.3342(5) -0.3738(2) 0.3517(2) 0.0491(8) Uani 1 1 d . .
H32 H 1.2207 -0.3776 0.3254 0.059 Uiso 1 1 calc R U
N1A N 0.6736(4) 0.03931(19) 0.06205(14) 0.0422(6) Uani 1 1 d . .
H1A1 H 0.6165 0.0749 0.0213 0.051 Uiso 1 1 calc R U
N3A N 0.7644(4) -0.09263(18) 0.15896(13) 0.0354(6) Uani 1 1 d . .
N1B N 1.1794(4) 0.0187(2) 0.41760(14) 0.0448(6) Uani 1 1 d . .
H1B1 H 1.1415 0.0539 0.4481 0.054 Uiso 1 1 calc R U
N3B N 1.2155(4) -0.11016(19) 0.36964(14) 0.0411(6) Uani 1 1 d . .
O2A O 0.9538(4) -0.01650(19) 0.22240(14) 0.0595(7) Uani 1 1 d . .
O1A O 0.5428(4) -0.11680(17) 0.07586(12) 0.0472(5) Uani 1 1 d . .
O2B O 1.4309(4) -0.0449(2) 0.26400(14) 0.0628(7) Uani 1 1 d . .
O1B O 0.9917(4) -0.12310(18) 0.47499(14) 0.0559(6) Uani 1 1 d . .
Br1A Br 1.42282(9) -0.50257(4) 0.12831(4) 0.1023(2) Uani 1 1 d . .
Br1B Br 1.86485(7) -0.55653(3) 0.42277(3) 0.07792(19) Uani 1 1 d . .

loop_
_atom_site_aniso_label
_atom_site_aniso_U_11
_atom_site_aniso_U_22
_atom_site_aniso_U_33
_atom_site_aniso_U_23
_atom_site_aniso_U_13
_atom_site_aniso_U_12
C6A 0.0477(18) 0.0493(19) 0.052(2) -0.0202(16) 0.0075(16) 0.0036(15)
C7A 0.0382(18) 0.077(3) 0.074(3) -0.029(2) 0.0014(18) -0.0045(18)
C8A 0.058(2) 0.059(2) 0.092(3) -0.019(2) -0.002(2) -0.0187(19)
C9A 0.072(3) 0.045(2) 0.109(4) -0.029(2) -0.004(3) -0.0051(19)
C10A 0.050(2) 0.049(2) 0.086(3) -0.027(2) -0.008(2) 0.0102(16)
C11A 0.0399(17) 0.0498(19) 0.055(2) -0.0277(17) 0.0038(15) -0.0018(15)
C5A 0.0369(15) 0.0387(16) 0.0379(16) -0.0175(14) -0.0035(13) 0.0013(13)
C4A 0.0346(15) 0.0457(17) 0.0387(17) -0.0178(14) -0.0052(14) 0.0021(13)
C2A 0.0340(15) 0.0414(17) 0.0307(15) -0.0107(13) -0.0021(13) 0.0030(13)
C12A 0.0400(16) 0.0436(17) 0.0369(17) -0.0078(14) -0.0021(14) -0.0017(14)
C13A 0.0404(16) 0.0384(16) 0.0302(15) -0.0066(13) -0.0046(13) 0.0006(13)
C14A 0.0438(17) 0.0366(16) 0.0411(17) -0.0137(14) -0.0039(14) -0.0010(13)
C15A 0.0436(17) 0.0478(19) 0.052(2) -0.0170(16) -0.0046(15) 0.0045(15)
C16A 0.060(2) 0.0420(19) 0.068(2) -0.0221(18) -0.0093(19) 0.0134(16)
C17A 0.075(3) 0.0339(18) 0.088(3) -0.0161(19) -0.005(2) -0.0033(18)
C18A 0.053(2) 0.0422(19) 0.063(2) -0.0060(17) -0.0003(18) -0.0091(16)
C6B 0.0462(19) 0.066(2) 0.055(2) -0.0118(19) -0.0057(17) -0.0050(17)
C7B 0.081(3) 0.081(3) 0.092(3) -0.028(3) -0.037(3) -0.018(2)
C8B 0.116(5) 0.066(3) 0.231(8) -0.047(4) -0.075(5) -0.008(3)
C9B 0.115(4) 0.074(3) 0.235(8) -0.078(5) -0.074(5) 0.018(3)
C10B 0.063(2) 0.049(2) 0.087(3) -0.018(2) -0.010(2) 0.0063(18)
C11B 0.056(2) 0.0518(19) 0.0422(19) -0.0116(16) -0.0071(16) -0.0006(16)
C5B 0.0391(16) 0.0419(16) 0.0376(17) -0.0154(14) 0.0058(14) -0.0044(13)
C4B 0.0408(17) 0.0495(19) 0.0420(18) -0.0195(16) 0.0036(15) 0.0010(15)
C2B 0.0412(17) 0.0481(18) 0.0341(16) -0.0162(14) 0.0017(14) -0.0013(15)
C12B 0.0515(19) 0.0476(19) 0.053(2) -0.0248(16) -0.0050(16) -0.0047(16)
C13B 0.0467(17) 0.0382(16) 0.0335(16) -0.0113(13) 0.0016(14) -0.0079(14)
C14B 0.064(2) 0.051(2) 0.055(2) -0.0253(17) -0.0103(18) -0.0079(17)
C15B 0.055(2) 0.056(2) 0.059(2) -0.0147(18) -0.0155(18) -0.0036(17)
C16B 0.0503(19) 0.0388(17) 0.052(2) -0.0048(15) -0.0022(16) -0.0016(15)
C17B 0.068(2) 0.0359(17) 0.070(2) -0.0204(17) -0.011(2) -0.0052(16)
C18B 0.0535(19) 0.0411(17) 0.057(2) -0.0180(16) -0.0113(17) -0.0061(15)
N1A 0.0514(15) 0.0374(14) 0.0389(14) -0.0108(12) -0.0153(12) 0.0010(12)
N3A 0.0346(12) 0.0379(13) 0.0347(13) -0.0129(11) -0.0036(11) 0.0016(11)
N1B 0.0539(16) 0.0457(15) 0.0391(15) -0.0216(13) 0.0102(13) -0.0074(13)
N3B 0.0447(14) 0.0402(14) 0.0417(15) -0.0192(12) 0.0039(12) -0.0012(12)
O2A 0.0699(16) 0.0599(15) 0.0533(15) -0.0180(12) -0.0284(13) -0.0024(13)
O1A 0.0548(13) 0.0455(12) 0.0440(13) -0.0129(10) -0.0132(11) -0.0103(11)
O2B 0.0674(16) 0.0678(16) 0.0572(15) -0.0329(13) 0.0269(13) -0.0056(13)
O1B 0.0619(15) 0.0555(14) 0.0533(14) -0.0229(12) 0.0167(13) -0.0163(12)
Br1A 0.0968(4) 0.0687(3) 0.1503(6) -0.0576(3) -0.0003(3) 0.0284(3)
Br1B 0.0694(3) 0.0582(3) 0.1003(4) -0.0171(2) -0.0172(2) 0.0134(2)

loop_
_atom_type_symbol
_atom_type_description
_atom_type_scat_dispersion_real
_atom_type_scat_dispersion_imag
_atom_type_scat_source
C C 0.0033 0.0016 'International Tables Vol C Tables 4.2.6.8 and 6.1.1.4'
H H 0 0 'International Tables Vol C Tables 4.2.6.8 and 6.1.1.4'
N N 0.0061 0.0033 'International Tables Vol C Tables 4.2.6.8 and 6.1.1.4'
O O 0.0106 0.006 'International Tables Vol C Tables 4.2.6.8 and 6.1.1.4'
Br Br -0.2901 2.4595 'International Tables Vol C Tables 4.2.6.8 and 6.1.1.4'

loop_
_geom_angle_atom_site_label_1
_geom_angle_atom_site_label_2
_geom_angle_atom_site_label_3
_geom_angle
C7A C6A C5A 117.8(3)
C7A C6A H1A 107.8
C5A C6A H1A 107.8
C7A C6A H1B 107.8
C5A C6A H1B 107.8
H1A C6A H1B 107.2
C6A C7A C8A 115.4(3)
C6A C7A H2A 108.4
C8A C7A H2A 108.4
C6A C7A H2B 108.4
C8A C7A H2B 108.4
H2A C7A H2B 107.5
C9A C8A C7A 116.8(3)
C9A C8A H3A 108.1
C7A C8A H3A 108.1
C9A C8A H3B 108.1
C7A C8A H3B 108.1
H3A C8A H3B 107.3
C8A C9A C10A 114.9(3)
C8A C9A H4A 108.5
C10A C9A H4A 108.5
C8A C9A H4B 108.5
C10A C9A H4B 108.5
H4A C9A H4B 107.5
C11A C10A C9A 113.9(3)
C11A C10A H5A 108.8
C9A C10A H5A 108.8
C11A C10A H5B 108.8
C9A C10A H5B 108.8
H5A C10A H5B 107.7
C10A C11A C5A 116.8(3)
C10A C11A H6A 108.1
C5A C11A H6A 108.1
C10A C11A H6B 108.1
C5A C11A H6B 108.1
H6A C11A H6B 107.3
N1A C5A C11A 112.2(2)
N1A C5A C4A 100.3(2)
C11A C5A C4A 109.3(3)
N1A C5A C6A 109.2(2)
C11A C5A C6A 114.5(3)
C4A C5A C6A 110.4(3)
O2A C4A N3A 125.4(3)
O2A C4A C5A 127.1(3)
N3A C4A C5A 107.5(2)
O1A C2A N1A 128.4(3)
O1A C2A N3A 123.9(3)
N1A C2A N3A 107.6(2)
N3A C12A C13A 112.9(2)
N3A C12A H10A 109
C13A C12A H10A 109
N3A C12A H10B 109
C13A C12A H10B 109
H10A C12A H10B 107.8
C18A C13A C14A 118.3(3)
C18A C13A C12A 120.0(3)
C14A C13A C12A 121.6(3)
C13A C14A C15A 121.4(3)
C13A C14A H12 119.3
C15A C14A H12 119.3
C16A C15A C14A 118.7(3)
C16A C15A H13 120.7
C14A C15A H13 120.7
C17A C16A C15A 121.1(3)
C17A C16A Br1A 120.6(3)
C15A C16A Br1A 118.3(3)
C16A C17A C18A 119.6(3)
C16A C17A H15 120.2
C18A C17A H15 120.2
C17A C18A C13A 121.0(3)
C17A C18A H16 119.5
C13A C18A H16 119.5
C7B C6B C5B 116.2(3)
C7B C6B H17A 108.2
C5B C6B H17A 108.2
C7B C6B H17B 108.2
C5B C6B H17B 108.2
H17A C6B H17B 107.4
C8B C7B C6B 116.2(4)
C8B C7B H18A 108.2
C6B C7B H18A 108.2
C8B C7B H18B 108.2
C6B C7B H18B 108.2
H18A C7B H18B 107.4
C9B C8B C7B 122.5(5)
C9B C8B H19A 106.7
C7B C8B H19A 106.7
C9B C8B H19B 106.7
C7B C8B H19B 106.7
H19A C8B H19B 106.6
C8B C9B C10B 125.7(5)
C8B C9B H20A 105.9
C10B C9B H20A 105.9
C8B C9B H20B 105.9
C10B C9B H20B 105.9
H20A C9B H20B 106.2
C9B C10B C11B 119.1(4)
C9B C10B H21A 107.6
C11B C10B H21A 107.6
C9B C10B H21B 107.6
C11B C10B H21B 107.6
H21A C10B H21B 107
C10B C11B C5B 116.6(3)
C10B C11B H22A 108.2
C5B C11B H22A 108.2
C10B C11B H22B 108.2
C5B C11B H22B 108.2
H22A C11B H22B 107.3
N1B C5B C4B 100.5(2)
N1B C5B C11B 111.6(3)
C4B C5B C11B 108.5(3)
N1B C5B C6B 112.2(3)
C4B C5B C6B 108.2(3)
C11B C5B C6B 114.8(3)
O2B C4B N3B 125.8(3)
O2B C4B C5B 127.1(3)
N3B C4B C5B 107.1(3)
O1B C2B N1B 128.7(3)
O1B C2B N3B 123.7(3)
N1B C2B N3B 107.5(3)
N3B C12B C13B 115.1(3)
N3B C12B H26A 108.5
C13B C12B H26A 108.5
N3B C12B H26B 108.5
C13B C12B H26B 108.5
H26A C12B H26B 107.5
C14B C13B C18B 118.1(3)
C14B C13B C12B 124.3(3)
C18B C13B C12B 117.6(3)
C13B C14B C15B 121.1(3)
C13B C14B H28 119.5
C15B C14B H28 119.4
C16B C15B C14B 119.5(3)
C16B C15B H29 120.2
C14B C15B H29 120.2
C15B C16B C17B 120.4(3)
C15B C16B Br1B 120.3(3)
C17B C16B Br1B 119.2(3)
C16B C17B C18B 119.6(3)
C16B C17B H31 120.2
C18B C17B H31 120.2
C17B C18B C13B 121.2(3)
C17B C18B H32 119.4
C13B C18B H32 119.4
C2A N1A C5A 113.1(2)
C2A N1A H1A1 123.5
C5A N1A H1A1 123.5
C4A N3A C2A 111.2(2)
C4A N3A C12A 125.2(2)
C2A N3A C12A 123.1(2)
C2B N1B C5B 113.4(2)
C2B N1B H1B1 123.3
C5B N1B H1B1 123.3
C4B N3B C2B 111.3(3)
C4B N3B C12B 123.9(3)
C2B N3B C12B 124.2(3)

loop_
_geom_bond_atom_site_label_1
_geom_bond_atom_site_label_2
_geom_bond_distance
C6A C7A 1.503(5)
C6A C5A 1.537(4)
C6A H1A 0.97
C6A H1B 0.97
C7A C8A 1.520(6)
C7A H2A 0.97
C7A H2B 0.97
C8A C9A 1.507(6)
C8A H3A 0.97
C8A H3B 0.97
C9A C10A 1.537(5)
C9A H4A 0.97
C9A H4B 0.97
C10A C11A 1.505(5)
C10A H5A 0.97
C10A H5B 0.97
C11A C5A 1.522(4)
C11A H6A 0.97
C11A H6B 0.97
C5A N1A 1.463(4)
C5A C4A 1.523(4)
C4A O2A 1.205(4)
C4A N3A 1.365(4)
C2A O1A 1.222(3)
C2A N1A 1.335(4)
C2A N3A 1.395(4)
C12A N3A 1.455(4)
C12A C13A 1.511(4)
C12A H10A 0.97
C12A H10B 0.97
C13A C18A 1.378(5)
C13A C14A 1.383(4)
C14A C15A 1.383(4)
C14A H12 0.93
C15A C16A 1.371(5)
C15A H13 0.93
C16A C17A 1.370(5)
C16A Br1A 1.900(4)
C17A C18A 1.375(5)
C17A H15 0.93
C18A H16 0.93
C6B C7B 1.510(6)
C6B C5B 1.538(4)
C6B H17A 0.97
C6B H17B 0.97
C7B C8B 1.456(7)
C7B H18A 0.97
C7B H18B 0.97
C8B C9B 1.415(8)
C8B H19A 0.97
C8B H19B 0.97
C9B C10B 1.453(6)
C9B H20A 0.97
C9B H20B 0.97
C10B C11B 1.516(5)
C10B H21A 0.97
C10B H21B 0.97
C11B C5B 1.528(5)
C11B H22A 0.97
C11B H22B 0.97
C5B N1B 1.457(4)
C5B C4B 1.527(4)
C4B O2B 1.203(4)
C4B N3B 1.373(4)
C2B O1B 1.218(4)
C2B N1B 1.335(4)
C2B N3B 1.392(4)
C12B N3B 1.448(4)
C12B C13B 1.504(5)
C12B H26A 0.97
C12B H26B 0.97
C13B C14B 1.374(5)
C13B C18B 1.383(4)
C14B C15B 1.389(5)
C14B H28 0.93
C15B C16B 1.366(5)
C15B H29 0.93
C16B C17B 1.371(5)
C16B Br1B 1.898(3)
C17B C18B 1.376(5)
C17B H31 0.93
C18B H32 0.93
N1A H1A1 0.86
N1B H1B1 0.86

loop_
_geom_torsion_atom_site_label_1
_geom_torsion_atom_site_label_2
_geom_torsion_atom_site_label_3
_geom_torsion_atom_site_label_4
_geom_torsion
C5A C6A C7A C8A -82.7(4)
C6A C7A C8A C9A 70.2(5)
C7A C8A C9A C10A -52.1(6)
C8A C9A C10A C11A 69.4(5)
C9A C10A C11A C5A -88.3(4)
C10A C11A C5A N1A -82.0(3)
C10A C11A C5A C4A 167.7(3)
C10A C11A C5A C6A 43.2(4)
C7A C6A C5A N1A 160.1(3)
C7A C6A C5A C11A 33.4(4)
C7A C6A C5A C4A -90.4(3)
N1A C5A C4A O2A -176.0(3)
C11A C5A C4A O2A -58.0(4)
C6A C5A C4A O2A 68.8(4)
N1A C5A C4A N3A 4.6(3)
C11A C5A C4A N3A 122.6(3)
C6A C5A C4A N3A -110.6(3)
N3A C12A C13A C18A -141.6(3)
N3A C12A C13A C14A 40.3(4)
C18A C13A C14A C15A 0.8(5)
C12A C13A C14A C15A 178.9(3)
C13A C14A C15A C16A -0.3(5)
C14A C15A C16A C17A -0.6(6)
C14A C15A C16A Br1A 178.4(3)
C15A C16A C17A C18A 0.8(6)
Br1A C16A C17A C18A -178.0(3)
C16A C17A C18A C13A -0.3(6)
C14A C13A C18A C17A -0.5(5)
C12A C13A C18A C17A -178.7(3)
C5B C6B C7B C8B -65.8(6)
C6B C7B C8B C9B 71.1(9)
C7B C8B C9B C10B -39.4(13)
C8B C9B C10B C11B -21.4(11)
C9B C10B C11B C5B 66.3(6)
C10B C11B C5B N1B 57.4(4)
C10B C11B C5B C4B 167.1(3)
C10B C11B C5B C6B -71.8(4)
C7B C6B C5B N1B -66.8(4)
C7B C6B C5B C4B -176.7(3)
C7B C6B C5B C11B 62.0(4)
N1B C5B C4B O2B 179.1(3)
C11B C5B C4B O2B 61.9(4)
C6B C5B C4B O2B -63.2(4)
N1B C5B C4B N3B -1.7(3)
C11B C5B C4B N3B -118.9(3)
C6B C5B C4B N3B 116.0(3)
N3B C12B C13B C14B 11.7(5)
N3B C12B C13B C18B -168.4(3)
C18B C13B C14B C15B 0.2(5)
C12B C13B C14B C15B -179.9(3)
C13B C14B C15B C16B -0.4(6)
C14B C15B C16B C17B 0.5(6)
C14B C15B C16B Br1B 178.5(3)
C15B C16B C17B C18B -0.5(6)
Br1B C16B C17B C18B -178.5(3)
C16B C17B C18B C13B 0.3(6)
C14B C13B C18B C17B -0.2(5)
C12B C13B C18B C17B 179.9(3)
O1A C2A N1A C5A 179.6(3)
N3A C2A N1A C5A -0.8(3)
C11A C5A N1A C2A -118.2(3)
C4A C5A N1A C2A -2.3(3)
C6A C5A N1A C2A 113.8(3)
O2A C4A N3A C2A 175.1(3)
C5A C4A N3A C2A -5.5(3)
O2A C4A N3A C12A 3.8(5)
C5A C4A N3A C12A -176.8(3)
O1A C2A N3A C4A -176.3(3)
N1A C2A N3A C4A 4.1(3)
O1A C2A N3A C12A -4.8(4)
N1A C2A N3A C12A 175.6(3)
C13A C12A N3A C4A -100.3(3)
C13A C12A N3A C2A 89.4(3)
O1B C2B N1B C5B -176.6(3)
N3B C2B N1B C5B 3.1(4)
C4B C5B N1B C2B -0.9(3)
C11B C5B N1B C2B 114.0(3)
C6B C5B N1B C2B -115.5(3)
O2B C4B N3B C2B -177.1(3)
C5B C4B N3B C2B 3.7(3)
O2B C4B N3B C12B -6.3(5)
C5B C4B N3B C12B 174.5(3)
O1B C2B N3B C4B 175.4(3)
N1B C2B N3B C4B -4.2(4)
O1B C2B N3B C12B 4.7(5)
N1B C2B N3B C12B -175.0(3)
C13B C12B N3B C4B 80.3(4)
C13B C12B N3B C2B -110.1(3)

loop_
_publcif_info_exptl_table_extra_item
sin_theta_over_lambda_max
